data_4325520
loop_
_publ_author_name
'Mohan M. Bhadbhade'
'Leslie D. Field'
'Ryan Gilbert-Wilson'
'Ruth W. Guest'
'Paul Jensen'

_publ_section_title
;
 Ruthenium Hydride Complexes of the Hindered Phosphine Ligand
 Tris(3-diisopropylphosphinopropyl)phosphine
;
_journal_name_full 'Inorganic Chemistry'
_journal_page_first 6220
_journal_page_last 6228
_journal_paper_doi 10.1021/ic200492w
_journal_volume 50
_journal_year 2011
_chemical_formula_moiety '(C27 H63 P4 Ru), (C24 H20 B),0.5(C2 H6 O)'
_chemical_formula_sum 'C52 H86 B O P4 Ru'
_chemical_formula_weight 962.97
_chemical_name_systematic
; 
 ? 
;
_space_group_IT_number 14
_symmetry_cell_setting monoclinic
_symmetry_space_group_name_Hall '-P 2yn'
_symmetry_space_group_name_H-M 'P 1 21/n 1'
_atom_sites_solution_hydrogens geom
_atom_sites_solution_primary direct
_atom_sites_solution_secondary difmap
_audit_creation_method SHELXL-97
_cell_angle_alpha 90.00
_cell_angle_beta 105.8920(10)
_cell_angle_gamma 90.00
_cell_formula_units_Z 4
_cell_length_a 16.4283(7)
_cell_length_b 17.7729(6)
_cell_length_c 18.1170(6)
_cell_measurement_reflns_used 9894
_cell_measurement_temperature 150(2)
_cell_measurement_theta_max 27.233
_cell_measurement_theta_min 2.274
_cell_volume 5087.6(3)
_computing_cell_refinement '<i>APEX2</i>  '
_computing_data_collection '<i>APEX2</i> (Bruker, 2007)'
_computing_data_reduction '<i>APEX2</i>  '
_computing_molecular_graphics '<i>SHELXTL-Plus</i> (Sheldrick, 2008)'
_computing_structure_refinement '<i>SHELXL-97</i> (Sheldrick, 2008)'
_computing_structure_solution '<i>SHELXS-97</i> (Sheldrick, 2008)'
_diffrn_ambient_temperature 150(2)
_diffrn_measured_fraction_theta_full 0.998
_diffrn_measured_fraction_theta_max 0.998
_diffrn_measurement_device_type 'Bruker kappa APEXII CCD Area Detector'
_diffrn_measurement_method '\f scans and \w scans with \k offsets'
_diffrn_radiation_monochromator graphite
_diffrn_radiation_source 'fine-focus sealed tube'
_diffrn_radiation_type MoK\a
_diffrn_radiation_wavelength 0.71073
_diffrn_reflns_av_R_equivalents 0.0563
_diffrn_reflns_av_sigmaI/netI 0.0496
_diffrn_reflns_limit_h_max 20
_diffrn_reflns_limit_h_min -20
_diffrn_reflns_limit_k_max 22
_diffrn_reflns_limit_k_min -22
_diffrn_reflns_limit_l_max 22
_diffrn_reflns_limit_l_min -23
_diffrn_reflns_number 60017
_diffrn_reflns_theta_full 27.00
_diffrn_reflns_theta_max 27.00
_diffrn_reflns_theta_min 2.57
_exptl_absorpt_coefficient_mu 0.469
_exptl_absorpt_correction_T_max 0.9692
_exptl_absorpt_correction_T_min 0.8833
_exptl_absorpt_correction_type multi-scan
_exptl_absorpt_process_details 'SADABS (Bruker, 2001)'
_exptl_crystal_colour Yellow
_exptl_crystal_density_diffrn 1.257
_exptl_crystal_description 'Square plates'
_exptl_crystal_F_000 2060
_exptl_crystal_size_max 0.27
_exptl_crystal_size_mid 0.20
_exptl_crystal_size_min 0.07
_refine_diff_density_max 0.777
_refine_diff_density_min -0.735
_refine_diff_density_rms 0.077
_refine_ls_extinction_method none
_refine_ls_goodness_of_fit_ref 1.102
_refine_ls_hydrogen_treatment mixed
_refine_ls_matrix_type full
_refine_ls_number_parameters 565
_refine_ls_number_reflns 11057
_refine_ls_number_restraints 15
_refine_ls_restrained_S_all 1.103
_refine_ls_R_factor_all 0.0662
_refine_ls_R_factor_gt 0.0460
_refine_ls_shift/su_max 0.017
_refine_ls_shift/su_mean 0.000
_refine_ls_structure_factor_coef Fsqd
_refine_ls_weighting_details 'calc w=1/[\s^2^(Fo^2^)+(0.0208P)^2^+9.4450P] where P=(Fo^2^+2Fc^2^)/3'
_refine_ls_weighting_scheme calc
_refine_ls_wR_factor_gt 0.0931
_refine_ls_wR_factor_ref 0.1007
_reflns_number_gt 8606
_reflns_number_total 11057
_reflns_threshold_expression >2sigma(I)
_cod_data_source_file ic200492w_si_001_3.cif
_cod_data_source_block fulldata
_cod_database_code 4325520

loop_
_symmetry_equiv_pos_as_xyz
'x, y, z'
'-x+1/2, y+1/2, -z+1/2'
'-x, -y, -z'
'x-1/2, -y-1/2, z-1/2'

loop_
_atom_site_label
_atom_site_type_symbol
_atom_site_fract_x
_atom_site_fract_y
_atom_site_fract_z
_atom_site_U_iso_or_equiv
_atom_site_adp_type
_atom_site_occupancy
_atom_site_symmetry_multiplicity
_atom_site_calc_flag
_atom_site_refinement_flags
Ru1 Ru 0.568325(15) 0.221232(13) 0.854347(15) 0.01956(7) Uani 1 1 d .
P1 P 0.42819(5) 0.20572(5) 0.79139(5) 0.0278(2) Uani 1 1 d .
P2 P 0.60268(5) 0.12856(4) 0.77326(5) 0.02205(18) Uani 1 1 d .
P3 P 0.57576(5) 0.33971(4) 0.78990(5) 0.02143(17) Uani 1 1 d .
P4 P 0.54074(5) 0.25192(5) 0.97189(5) 0.02618(19) Uani 1 1 d .
H1RU H 0.561(2) 0.1429(19) 0.8946(19) 0.034(9) Uiso 1 1 d .
H2RU H 0.665(4) 0.210(3) 0.913(3) 0.09(2) Uiso 1 1 d .
H3RU H 0.675(3) 0.239(2) 0.894(2) 0.042(13) Uiso 1 1 d .
C11 C 0.3928(2) 0.10752(19) 0.7748(2) 0.0382(9) Uani 1 1 d .
H11A H 0.3992 0.0833 0.8253 0.046 Uiso 1 1 calc R
H11B H 0.3317 0.1075 0.7475 0.046 Uiso 1 1 calc R
C12 C 0.4391(2) 0.0593(2) 0.7290(3) 0.0440(10) Uani 1 1 d .
H12B H 0.4106 0.0098 0.7187 0.053 Uiso 1 1 calc R
H12C H 0.4337 0.0839 0.6788 0.053 Uiso 1 1 calc R
C13 C 0.5329(2) 0.04638(18) 0.7683(2) 0.0349(8) Uani 1 1 d .
H13B H 0.5534 0.0055 0.7407 0.042 Uiso 1 1 calc R
H13C H 0.5386 0.0286 0.8212 0.042 Uiso 1 1 calc R
C14 C 0.7075(2) 0.08421(18) 0.8161(2) 0.0291(7) Uani 1 1 d .
H14 H 0.7103 0.0392 0.7837 0.035 Uiso 1 1 calc R
C15 C 0.7214(2) 0.0554(2) 0.8971(2) 0.0392(9) Uani 1 1 d .
H15B H 0.7708 0.0220 0.9100 0.059 Uiso 1 1 calc R
H15C H 0.6712 0.0276 0.9009 0.059 Uiso 1 1 calc R
H15D H 0.7312 0.0980 0.9328 0.059 Uiso 1 1 calc R
C16 C 0.7802(2) 0.1357(2) 0.8106(2) 0.0379(9) Uani 1 1 d .
H16B H 0.7810 0.1806 0.8423 0.057 Uiso 1 1 calc R
H16C H 0.7723 0.1509 0.7571 0.057 Uiso 1 1 calc R
H16D H 0.8341 0.1088 0.8289 0.057 Uiso 1 1 calc R
C17 C 0.5961(2) 0.13133(19) 0.6679(2) 0.0314(8) Uani 1 1 d .
H17 H 0.5342 0.1275 0.6415 0.038 Uiso 1 1 calc R
C18 C 0.6357(3) 0.0632(2) 0.6382(2) 0.0433(10) Uani 1 1 d .
H18A H 0.6183 0.0631 0.5820 0.065 Uiso 1 1 calc R
H18B H 0.6164 0.0167 0.6572 0.065 Uiso 1 1 calc R
H18C H 0.6975 0.0663 0.6567 0.065 Uiso 1 1 calc R
C19 C 0.6241(2) 0.20142(19) 0.6355(2) 0.0343(8) Uani 1 1 d .
H19A H 0.6856 0.2067 0.6552 0.051 Uiso 1 1 calc R
H19B H 0.5964 0.2453 0.6507 0.051 Uiso 1 1 calc R
H19C H 0.6086 0.1980 0.5793 0.051 Uiso 1 1 calc R
C21 C 0.3930(2) 0.24544(19) 0.6952(2) 0.0342(8) Uani 1 1 d .
H21A H 0.4247 0.2206 0.6626 0.041 Uiso 1 1 calc R
H21B H 0.3324 0.2333 0.6734 0.041 Uiso 1 1 calc R
C22 C 0.4042(2) 0.33075(19) 0.6904(2) 0.0329(8) Uani 1 1 d .
H22A H 0.3849 0.3551 0.7318 0.039 Uiso 1 1 calc R
H22B H 0.3675 0.3490 0.6408 0.039 Uiso 1 1 calc R
C23 C 0.49554(19) 0.35511(18) 0.69752(19) 0.0279(7) Uani 1 1 d .
H23B H 0.4948 0.4095 0.6857 0.034 Uiso 1 1 calc R
H23C H 0.5147 0.3285 0.6573 0.034 Uiso 1 1 calc R
C24 C 0.67812(18) 0.34815(17) 0.76384(18) 0.0236(7) Uani 1 1 d .
H24 H 0.6908 0.2960 0.7495 0.028 Uiso 1 1 calc R
C25 C 0.7521(2) 0.3685(2) 0.8328(2) 0.0320(8) Uani 1 1 d .
H25B H 0.8054 0.3629 0.8190 0.048 Uiso 1 1 calc R
H25C H 0.7522 0.3348 0.8757 0.048 Uiso 1 1 calc R
H25D H 0.7460 0.4206 0.8480 0.048 Uiso 1 1 calc R
C26 C 0.6782(2) 0.39641(19) 0.6938(2) 0.0327(8) Uani 1 1 d .
H26B H 0.6626 0.4482 0.7025 0.049 Uiso 1 1 calc R
H26C H 0.6373 0.3760 0.6483 0.049 Uiso 1 1 calc R
H26D H 0.7349 0.3959 0.6858 0.049 Uiso 1 1 calc R
C27 C 0.5682(2) 0.42917(17) 0.8415(2) 0.0284(7) Uani 1 1 d .
H27 H 0.6088 0.4247 0.8937 0.034 Uiso 1 1 calc R
C28 C 0.5898(2) 0.50269(18) 0.8067(2) 0.0417(9) Uani 1 1 d .
H28A H 0.5544 0.5075 0.7538 0.063 Uiso 1 1 calc R
H28B H 0.6496 0.5021 0.8071 0.063 Uiso 1 1 calc R
H28C H 0.5794 0.5454 0.8371 0.063 Uiso 1 1 calc R
C29 C 0.4797(2) 0.43772(19) 0.8536(2) 0.0351(8) Uani 1 1 d .
H29A H 0.4823 0.4731 0.8956 0.053 Uiso 1 1 calc R
H29B H 0.4600 0.3887 0.8664 0.053 Uiso 1 1 calc R
H29C H 0.4404 0.4568 0.8064 0.053 Uiso 1 1 calc R
C31 C 0.3480(2) 0.2430(2) 0.8342(2) 0.0369(9) Uani 1 1 d .
H31A H 0.3469 0.2984 0.8289 0.044 Uiso 1 1 calc R
H31B H 0.2920 0.2238 0.8046 0.044 Uiso 1 1 calc R
C32 C 0.3606(2) 0.2237(2) 0.9179(2) 0.0410(9) Uani 1 1 d .
H32B H 0.3743 0.1695 0.9254 0.049 Uiso 1 1 calc R
H32C H 0.3067 0.2324 0.9311 0.049 Uiso 1 1 calc R
C33 C 0.4304(2) 0.2689(2) 0.9730(2) 0.0377(9) Uani 1 1 d .
H33B H 0.4266 0.2594 1.0258 0.045 Uiso 1 1 calc R
H33C H 0.4181 0.3230 0.9622 0.045 Uiso 1 1 calc R
C34 C 0.5909(2) 0.33777(19) 1.0255(2) 0.0323(8) Uani 1 1 d .
H34 H 0.5604 0.3816 0.9958 0.039 Uiso 1 1 calc R
C35 C 0.6843(2) 0.3487(2) 1.0288(2) 0.0361(8) Uani 1 1 d .
H35B H 0.7010 0.4007 1.0434 0.054 Uiso 1 1 calc R
H35C H 0.6926 0.3381 0.9782 0.054 Uiso 1 1 calc R
H35D H 0.7191 0.3142 1.0668 0.054 Uiso 1 1 calc R
C36 C 0.5799(3) 0.3457(2) 1.1065(2) 0.0534(11) Uani 1 1 d .
H36B H 0.6130 0.3067 1.1398 0.080 Uiso 1 1 calc R
H36C H 0.5200 0.3401 1.1044 0.080 Uiso 1 1 calc R
H36D H 0.5999 0.3955 1.1271 0.080 Uiso 1 1 calc R
C37 C 0.5705(2) 0.1770(2) 1.0471(2) 0.0365(8) Uani 1 1 d .
H37 H 0.5571 0.1977 1.0938 0.044 Uiso 1 1 calc R
C38 C 0.6654(3) 0.1589(2) 1.0712(2) 0.0495(10) Uani 1 1 d .
H38A H 0.6771 0.1209 1.1120 0.074 Uiso 1 1 calc R
H38B H 0.6975 0.2047 1.0901 0.074 Uiso 1 1 calc R
H38C H 0.6822 0.1394 1.0269 0.074 Uiso 1 1 calc R
C39 C 0.5203(3) 0.1043(2) 1.0275(2) 0.0492(10) Uani 1 1 d .
H39A H 0.5312 0.0816 0.9819 0.074 Uiso 1 1 calc R
H39B H 0.4597 0.1152 1.0172 0.074 Uiso 1 1 calc R
H39C H 0.5374 0.0692 1.0707 0.074 Uiso 1 1 calc R
B1A B 0.4376(2) 0.7766(2) 0.6470(2) 0.0235(7) Uani 1 1 d .
C11A C 0.38810(19) 0.69590(17) 0.62527(19) 0.0249(7) Uani 1 1 d .
C12A C 0.3545(2) 0.67313(19) 0.5488(2) 0.0303(8) Uani 1 1 d .
H12A H 0.3650 0.7033 0.5091 0.036 Uiso 1 1 calc R
C13A C 0.3062(2) 0.6079(2) 0.5287(2) 0.0366(9) Uani 1 1 d .
H13A H 0.2845 0.5945 0.4762 0.044 Uiso 1 1 calc R
C14A C 0.2897(2) 0.5628(2) 0.5850(2) 0.0378(9) Uani 1 1 d .
H14A H 0.2575 0.5180 0.5718 0.045 Uiso 1 1 calc R
C15A C 0.3209(2) 0.5840(2) 0.6604(2) 0.0383(9) Uani 1 1 d .
H15A H 0.3097 0.5537 0.6997 0.046 Uiso 1 1 calc R
C16A C 0.3687(2) 0.64915(19) 0.6798(2) 0.0311(8) Uani 1 1 d .
H16A H 0.3889 0.6624 0.7325 0.037 Uiso 1 1 calc R
C21A C 0.51029(18) 0.77460(17) 0.73093(18) 0.0229(6) Uani 1 1 d .
C22A C 0.55590(19) 0.71036(18) 0.76143(19) 0.0270(7) Uani 1 1 d .
H22C H 0.5404 0.6637 0.7360 0.032 Uiso 1 1 calc R
C23A C 0.6233(2) 0.71189(19) 0.82781(19) 0.0303(7) Uani 1 1 d .
H23A H 0.6522 0.6666 0.8468 0.036 Uiso 1 1 calc R
C24A C 0.6485(2) 0.7787(2) 0.86611(19) 0.0314(8) Uani 1 1 d .
H24A H 0.6946 0.7800 0.9111 0.038 Uiso 1 1 calc R
C25A C 0.6049(2) 0.8434(2) 0.8374(2) 0.0332(8) Uani 1 1 d .
H25A H 0.6211 0.8900 0.8629 0.040 Uiso 1 1 calc R
C26A C 0.5378(2) 0.84078(18) 0.77189(19) 0.0280(7) Uani 1 1 d .
H26A H 0.5088 0.8863 0.7538 0.034 Uiso 1 1 calc R
C31A C 0.36314(19) 0.83875(18) 0.6454(2) 0.0278(7) Uani 1 1 d .
C32A C 0.3392(2) 0.86104(18) 0.7105(2) 0.0319(8) Uani 1 1 d .
H32A H 0.3677 0.8396 0.7586 0.038 Uiso 1 1 calc R
C33A C 0.2750(2) 0.91351(19) 0.7076(3) 0.0400(9) Uani 1 1 d .
H33A H 0.2613 0.9274 0.7534 0.048 Uiso 1 1 calc R
C34A C 0.2320(2) 0.9449(2) 0.6393(3) 0.0456(11) Uani 1 1 d .
H34A H 0.1895 0.9817 0.6375 0.055 Uiso 1 1 calc R
C35A C 0.2509(2) 0.9225(2) 0.5731(3) 0.0484(11) Uani 1 1 d .
H35A H 0.2200 0.9425 0.5250 0.058 Uiso 1 1 calc R
C36A C 0.3155(2) 0.8703(2) 0.5764(2) 0.0383(9) Uani 1 1 d .
H36A H 0.3274 0.8557 0.5300 0.046 Uiso 1 1 calc R
C41A C 0.49268(19) 0.79902(18) 0.58710(18) 0.0257(7) Uani 1 1 d .
C42A C 0.5053(2) 0.8737(2) 0.56714(19) 0.0299(7) Uani 1 1 d .
H42A H 0.4775 0.9130 0.5863 0.036 Uiso 1 1 calc R
C43A C 0.5568(2) 0.8925(2) 0.5205(2) 0.0363(8) Uani 1 1 d .
H43A H 0.5634 0.9437 0.5082 0.044 Uiso 1 1 calc R
C44A C 0.5984(2) 0.8369(2) 0.4920(2) 0.0376(9) Uani 1 1 d .
H44A H 0.6331 0.8494 0.4596 0.045 Uiso 1 1 calc R
C45A C 0.5889(2) 0.7625(2) 0.5112(2) 0.0387(9) Uani 1 1 d .
H45A H 0.6176 0.7237 0.4923 0.046 Uiso 1 1 calc R
C46A C 0.5373(2) 0.7449(2) 0.5581(2) 0.0315(8) Uani 1 1 d .
H46A H 0.5322 0.6936 0.5710 0.038 Uiso 1 1 calc R
C1E C 0.4873(7) 0.4714(7) 0.5332(7) 0.0718(17) Uani 0.50 1 d PU
C2E C 0.4767(7) 0.4710(7) 0.4752(7) 0.0772(18) Uani 0.50 1 d PU
O1E O 0.5092(4) 0.5301(4) 0.6001(4) 0.0705(16) Uani 0.50 1 d PU

loop_
_atom_site_aniso_label
_atom_site_aniso_U_11
_atom_site_aniso_U_22
_atom_site_aniso_U_33
_atom_site_aniso_U_23
_atom_site_aniso_U_13
_atom_site_aniso_U_12
Ru1 0.01649(12) 0.01402(12) 0.02936(14) 0.00184(11) 0.00828(9) -0.00054(9)
P1 0.0172(4) 0.0219(4) 0.0444(5) 0.0005(4) 0.0087(4) -0.0028(3)
P2 0.0206(4) 0.0141(4) 0.0309(5) 0.0001(3) 0.0061(3) -0.0005(3)
P3 0.0173(4) 0.0153(4) 0.0323(5) 0.0028(3) 0.0080(3) -0.0004(3)
P4 0.0270(4) 0.0215(4) 0.0342(5) 0.0018(4) 0.0153(4) 0.0011(3)
C11 0.0231(17) 0.0252(18) 0.066(3) -0.0014(18) 0.0109(17) -0.0083(14)
C12 0.031(2) 0.0248(18) 0.072(3) -0.0094(19) 0.0085(19) -0.0112(15)
C13 0.0300(18) 0.0181(16) 0.057(2) -0.0031(17) 0.0132(17) -0.0043(14)
C14 0.0270(17) 0.0219(16) 0.0365(19) 0.0004(15) 0.0055(14) 0.0085(13)
C15 0.044(2) 0.0299(19) 0.041(2) 0.0057(17) 0.0064(17) 0.0129(16)
C16 0.0239(18) 0.042(2) 0.047(2) -0.0003(18) 0.0073(16) 0.0045(15)
C17 0.0298(18) 0.0279(18) 0.0331(19) -0.0040(16) 0.0026(15) 0.0031(14)
C18 0.064(3) 0.032(2) 0.035(2) -0.0048(17) 0.0149(19) 0.0123(18)
C19 0.041(2) 0.0317(19) 0.0314(19) 0.0004(16) 0.0118(16) 0.0029(15)
C21 0.0198(16) 0.0321(19) 0.046(2) 0.0002(17) 0.0014(15) -0.0040(14)
C22 0.0227(17) 0.0327(19) 0.040(2) 0.0067(16) 0.0033(15) 0.0026(14)
C23 0.0229(16) 0.0248(17) 0.0352(19) 0.0059(15) 0.0063(14) 0.0031(13)
C24 0.0185(15) 0.0202(15) 0.0333(18) 0.0013(14) 0.0093(13) -0.0013(12)
C25 0.0233(17) 0.0318(18) 0.042(2) 0.0019(16) 0.0100(15) -0.0057(14)
C26 0.0310(18) 0.0313(19) 0.040(2) 0.0106(16) 0.0159(16) -0.0011(15)
C27 0.0300(17) 0.0157(15) 0.042(2) 0.0012(15) 0.0144(15) -0.0007(13)
C28 0.050(2) 0.0174(17) 0.064(3) 0.0006(18) 0.026(2) -0.0016(16)
C29 0.0337(19) 0.0234(17) 0.053(2) 0.0005(17) 0.0205(17) 0.0039(14)
C31 0.0193(17) 0.0335(19) 0.060(3) 0.0044(18) 0.0138(16) -0.0002(14)
C32 0.0282(18) 0.043(2) 0.061(3) 0.007(2) 0.0274(18) -0.0015(16)
C33 0.0343(19) 0.035(2) 0.053(2) 0.0049(18) 0.0283(17) 0.0040(16)
C34 0.038(2) 0.0267(18) 0.038(2) -0.0068(16) 0.0198(16) -0.0011(15)
C35 0.036(2) 0.035(2) 0.035(2) -0.0072(17) 0.0059(16) -0.0055(16)
C36 0.080(3) 0.041(2) 0.053(3) -0.015(2) 0.040(2) -0.010(2)
C37 0.050(2) 0.0288(19) 0.035(2) 0.0056(16) 0.0183(17) 0.0052(16)
C38 0.056(3) 0.046(2) 0.045(2) 0.014(2) 0.012(2) 0.013(2)
C39 0.065(3) 0.031(2) 0.057(3) 0.014(2) 0.026(2) -0.0008(19)
B1A 0.0232(17) 0.0195(16) 0.0275(18) -0.0008(16) 0.0067(14) 0.0016(15)
C11A 0.0192(15) 0.0233(16) 0.0313(18) -0.0014(14) 0.0056(13) 0.0041(12)
C12A 0.0297(18) 0.0256(17) 0.0352(19) 0.0015(15) 0.0082(15) 0.0001(14)
C13A 0.0301(19) 0.0319(19) 0.044(2) -0.0097(17) 0.0046(16) -0.0031(15)
C14A 0.033(2) 0.0276(19) 0.053(2) -0.0096(18) 0.0120(17) -0.0077(15)
C15A 0.036(2) 0.034(2) 0.049(2) 0.0065(18) 0.0185(18) -0.0057(16)
C16A 0.0301(18) 0.0286(18) 0.035(2) -0.0019(16) 0.0105(15) -0.0033(14)
C21A 0.0215(15) 0.0216(15) 0.0282(16) 0.0012(14) 0.0112(13) -0.0015(12)
C22A 0.0255(16) 0.0209(16) 0.0349(18) -0.0044(15) 0.0086(14) -0.0007(13)
C23A 0.0260(17) 0.0271(18) 0.0377(19) 0.0055(16) 0.0084(14) 0.0016(14)
C24A 0.0218(16) 0.041(2) 0.0316(18) 0.0008(17) 0.0070(14) -0.0075(15)
C25A 0.0285(18) 0.0286(18) 0.043(2) -0.0105(17) 0.0117(16) -0.0084(14)
C26A 0.0270(17) 0.0193(16) 0.038(2) -0.0004(15) 0.0098(15) -0.0019(13)
C31A 0.0222(16) 0.0207(16) 0.041(2) 0.0005(15) 0.0096(14) -0.0041(13)
C32A 0.0269(18) 0.0212(17) 0.050(2) 0.0023(16) 0.0142(16) -0.0029(13)
C33A 0.0311(19) 0.0253(18) 0.073(3) -0.0008(19) 0.029(2) -0.0030(15)
C34A 0.028(2) 0.0275(19) 0.087(3) 0.008(2) 0.026(2) 0.0057(15)
C35A 0.028(2) 0.041(2) 0.071(3) 0.016(2) 0.005(2) 0.0066(17)
C36A 0.0309(19) 0.035(2) 0.048(2) 0.0056(18) 0.0088(17) 0.0052(16)
C41A 0.0212(16) 0.0292(17) 0.0233(16) 0.0004(14) 0.0005(13) -0.0007(13)
C42A 0.0283(18) 0.0337(19) 0.0270(18) -0.0003(15) 0.0065(14) -0.0028(14)
C43A 0.0326(19) 0.042(2) 0.0310(19) 0.0031(17) 0.0028(15) -0.0103(16)
C44A 0.0257(18) 0.061(3) 0.0267(18) 0.0006(18) 0.0082(15) -0.0082(17)
C45A 0.0241(18) 0.050(2) 0.042(2) 0.0008(18) 0.0076(15) 0.0095(16)
C46A 0.0262(17) 0.0325(18) 0.0350(19) 0.0010(16) 0.0072(15) 0.0040(14)
C1E 0.066(3) 0.076(4) 0.066(3) 0.015(3) 0.005(3) 0.027(3)
C2E 0.070(4) 0.080(4) 0.070(3) 0.008(4) 0.001(4) 0.028(3)
O1E 0.063(3) 0.074(4) 0.067(3) 0.015(3) 0.005(3) 0.025(3)

loop_
_atom_type_symbol
_atom_type_description
_atom_type_scat_dispersion_real
_atom_type_scat_dispersion_imag
_atom_type_scat_source
C C 0.0033 0.0016 'International Tables Vol C Tables 4.2.6.8 and 6.1.1.4'
H H 0.0000 0.0000 'International Tables Vol C Tables 4.2.6.8 and 6.1.1.4'
P P 0.1023 0.0942 'International Tables Vol C Tables 4.2.6.8 and 6.1.1.4'
Ru Ru -1.2594 0.8363 'International Tables Vol C Tables 4.2.6.8 and 6.1.1.4'
B B 0.0013 0.0007 'International Tables Vol C Tables 4.2.6.8 and 6.1.1.4'
O O 0.0106 0.0060 'International Tables Vol C Tables 4.2.6.8 and 6.1.1.4'

loop_
_geom_angle_atom_site_label_1
_geom_angle_atom_site_label_2
_geom_angle_atom_site_label_3
_geom_angle
_geom_angle_site_symmetry_1
_geom_angle_site_symmetry_3
P1 Ru1 P4 93.55(3) . .
P1 Ru1 P2 89.15(3) . .
P4 Ru1 P2 148.79(3) . .
P1 Ru1 P3 92.35(3) . .
P4 Ru1 P3 106.33(3) . .
P2 Ru1 P3 104.61(3) . .
P1 Ru1 H1RU 86.1(12) . .
P4 Ru1 H1RU 74.5(12) . .
P2 Ru1 H1RU 74.7(12) . .
P3 Ru1 H1RU 178.3(12) . .
P1 Ru1 H2RU 163(2) . .
P4 Ru1 H2RU 80.9(19) . .
P2 Ru1 H2RU 87.8(19) . .
P3 Ru1 H2RU 104(2) . .
H1RU Ru1 H2RU 77(2) . .
P1 Ru1 H3RU 173.9(15) . .
P4 Ru1 H3RU 90.2(14) . .
P2 Ru1 H3RU 90.1(14) . .
P3 Ru1 H3RU 82.0(15) . .
H1RU Ru1 H3RU 99.5(19) . .
H2RU Ru1 H3RU 22(2) . .
C21 P1 C31 100.91(17) . .
C21 P1 C11 102.02(18) . .
C31 P1 C11 100.42(16) . .
C21 P1 Ru1 116.24(11) . .
C31 P1 Ru1 119.27(13) . .
C11 P1 Ru1 115.21(12) . .
C13 P2 C14 100.18(15) . .
C13 P2 C17 96.24(17) . .
C14 P2 C17 102.90(15) . .
C13 P2 Ru1 109.27(12) . .
C14 P2 Ru1 112.69(11) . .
C17 P2 Ru1 130.65(11) . .
C23 P3 C27 101.49(15) . .
C23 P3 C24 103.13(14) . .
C27 P3 C24 104.23(14) . .
C23 P3 Ru1 116.58(11) . .
C27 P3 Ru1 118.62(11) . .
C24 P3 Ru1 110.96(10) . .
C33 P4 C37 99.82(17) . .
C33 P4 C34 98.89(16) . .
C37 P4 C34 102.21(17) . .
C33 P4 Ru1 118.71(13) . .
C37 P4 Ru1 114.59(12) . .
C34 P4 Ru1 119.36(11) . .
C12 C11 P1 115.9(2) . .
C12 C11 H11A 108.3 . .
P1 C11 H11A 108.3 . .
C12 C11 H11B 108.3 . .
P1 C11 H11B 108.3 . .
H11A C11 H11B 107.4 . .
C13 C12 C11 114.8(3) . .
C13 C12 H12B 108.6 . .
C11 C12 H12B 108.6 . .
C13 C12 H12C 108.6 . .
C11 C12 H12C 108.6 . .
H12B C12 H12C 107.5 . .
C12 C13 P2 115.9(2) . .
C12 C13 H13B 108.3 . .
P2 C13 H13B 108.3 . .
C12 C13 H13C 108.3 . .
P2 C13 H13C 108.3 . .
H13B C13 H13C 107.4 . .
C15 C14 C16 110.7(3) . .
C15 C14 P2 115.1(2) . .
C16 C14 P2 111.7(2) . .
C15 C14 H14 106.2 . .
C16 C14 H14 106.2 . .
P2 C14 H14 106.2 . .
C14 C15 H15B 109.5 . .
C14 C15 H15C 109.5 . .
H15B C15 H15C 109.5 . .
C14 C15 H15D 109.5 . .
H15B C15 H15D 109.5 . .
H15C C15 H15D 109.5 . .
C14 C16 H16B 109.5 . .
C14 C16 H16C 109.5 . .
H16B C16 H16C 109.5 . .
C14 C16 H16D 109.5 . .
H16B C16 H16D 109.5 . .
H16C C16 H16D 109.5 . .
C19 C17 C18 108.2(3) . .
C19 C17 P2 118.6(2) . .
C18 C17 P2 114.9(2) . .
C19 C17 H17 104.5 . .
C18 C17 H17 104.5 . .
P2 C17 H17 104.5 . .
C17 C18 H18A 109.5 . .
C17 C18 H18B 109.5 . .
H18A C18 H18B 109.5 . .
C17 C18 H18C 109.5 . .
H18A C18 H18C 109.5 . .
H18B C18 H18C 109.5 . .
C17 C19 H19A 109.5 . .
C17 C19 H19B 109.5 . .
H19A C19 H19B 109.5 . .
C17 C19 H19C 109.5 . .
H19A C19 H19C 109.5 . .
H19B C19 H19C 109.5 . .
C22 C21 P1 115.2(3) . .
C22 C21 H21A 108.5 . .
P1 C21 H21A 108.5 . .
C22 C21 H21B 108.5 . .
P1 C21 H21B 108.5 . .
H21A C21 H21B 107.5 . .
C21 C22 C23 113.8(3) . .
C21 C22 H22A 108.8 . .
C23 C22 H22A 108.8 . .
C21 C22 H22B 108.8 . .
C23 C22 H22B 108.8 . .
H22A C22 H22B 107.7 . .
C22 C23 P3 118.3(2) . .
C22 C23 H23B 107.7 . .
P3 C23 H23B 107.7 . .
C22 C23 H23C 107.7 . .
P3 C23 H23C 107.7 . .
H23B C23 H23C 107.1 . .
C25 C24 C26 111.3(3) . .
C25 C24 P3 112.4(2) . .
C26 C24 P3 117.3(2) . .
C25 C24 H24 104.8 . .
C26 C24 H24 104.8 . .
P3 C24 H24 104.8 . .
C24 C25 H25B 109.5 . .
C24 C25 H25C 109.5 . .
H25B C25 H25C 109.5 . .
C24 C25 H25D 109.5 . .
H25B C25 H25D 109.5 . .
H25C C25 H25D 109.5 . .
C24 C26 H26B 109.5 . .
C24 C26 H26C 109.5 . .
H26B C26 H26C 109.5 . .
C24 C26 H26D 109.5 . .
H26B C26 H26D 109.5 . .
H26C C26 H26D 109.5 . .
C28 C27 C29 108.0(3) . .
C28 C27 P3 117.7(2) . .
C29 C27 P3 110.6(2) . .
C28 C27 H27 106.7 . .
C29 C27 H27 106.7 . .
P3 C27 H27 106.7 . .
C27 C28 H28A 109.5 . .
C27 C28 H28B 109.5 . .
H28A C28 H28B 109.5 . .
C27 C28 H28C 109.5 . .
H28A C28 H28C 109.5 . .
H28B C28 H28C 109.5 . .
C27 C29 H29A 109.5 . .
C27 C29 H29B 109.5 . .
H29A C29 H29B 109.5 . .
C27 C29 H29C 109.5 . .
H29A C29 H29C 109.5 . .
H29B C29 H29C 109.5 . .
C32 C31 P1 115.3(2) . .
C32 C31 H31A 108.5 . .
P1 C31 H31A 108.5 . .
C32 C31 H31B 108.5 . .
P1 C31 H31B 108.5 . .
H31A C31 H31B 107.5 . .
C31 C32 C33 114.0(3) . .
C31 C32 H32B 108.7 . .
C33 C32 H32B 108.7 . .
C31 C32 H32C 108.7 . .
C33 C32 H32C 108.7 . .
H32B C32 H32C 107.6 . .
C32 C33 P4 118.1(2) . .
C32 C33 H33B 107.8 . .
P4 C33 H33B 107.8 . .
C32 C33 H33C 107.8 . .
P4 C33 H33C 107.8 . .
H33B C33 H33C 107.1 . .
C35 C34 C36 109.3(3) . .
C35 C34 P4 114.6(2) . .
C36 C34 P4 114.9(3) . .
C35 C34 H34 105.7 . .
C36 C34 H34 105.7 . .
P4 C34 H34 105.7 . .
C34 C35 H35B 109.5 . .
C34 C35 H35C 109.5 . .
H35B C35 H35C 109.5 . .
C34 C35 H35D 109.5 . .
H35B C35 H35D 109.5 . .
H35C C35 H35D 109.5 . .
C34 C36 H36B 109.5 . .
C34 C36 H36C 109.5 . .
H36B C36 H36C 109.5 . .
C34 C36 H36D 109.5 . .
H36B C36 H36D 109.5 . .
H36C C36 H36D 109.5 . .
C39 C37 C38 109.4(3) . .
C39 C37 P4 114.6(3) . .
C38 C37 P4 113.5(3) . .
C39 C37 H37 106.2 . .
C38 C37 H37 106.2 . .
P4 C37 H37 106.2 . .
C37 C38 H38A 109.5 . .
C37 C38 H38B 109.5 . .
H38A C38 H38B 109.5 . .
C37 C38 H38C 109.5 . .
H38A C38 H38C 109.5 . .
H38B C38 H38C 109.5 . .
C37 C39 H39A 109.5 . .
C37 C39 H39B 109.5 . .
H39A C39 H39B 109.5 . .
C37 C39 H39C 109.5 . .
H39A C39 H39C 109.5 . .
H39B C39 H39C 109.5 . .
C41A B1A C11A 112.3(3) . .
C41A B1A C31A 111.5(3) . .
C11A B1A C31A 105.4(2) . .
C41A B1A C21A 102.9(2) . .
C11A B1A C21A 112.8(3) . .
C31A B1A C21A 112.1(3) . .
C16A C11A C12A 115.1(3) . .
C16A C11A B1A 123.0(3) . .
C12A C11A B1A 121.6(3) . .
C13A C12A C11A 122.6(3) . .
C13A C12A H12A 118.7 . .
C11A C12A H12A 118.7 . .
C14A C13A C12A 120.1(3) . .
C14A C13A H13A 119.9 . .
C12A C13A H13A 119.9 . .
C15A C14A C13A 118.7(3) . .
C15A C14A H14A 120.6 . .
C13A C14A H14A 120.6 . .
C14A C15A C16A 120.8(3) . .
C14A C15A H15A 119.6 . .
C16A C15A H15A 119.6 . .
C15A C16A C11A 122.7(3) . .
C15A C16A H16A 118.6 . .
C11A C16A H16A 118.6 . .
C22A C21A C26A 114.7(3) . .
C22A C21A B1A 123.7(3) . .
C26A C21A B1A 121.1(3) . .
C21A C22A C23A 122.7(3) . .
C21A C22A H22C 118.7 . .
C23A C22A H22C 118.7 . .
C24A C23A C22A 120.6(3) . .
C24A C23A H23A 119.7 . .
C22A C23A H23A 119.7 . .
C25A C24A C23A 118.4(3) . .
C25A C24A H24A 120.8 . .
C23A C24A H24A 120.8 . .
C24A C25A C26A 120.4(3) . .
C24A C25A H25A 119.8 . .
C26A C25A H25A 119.8 . .
C25A C26A C21A 123.3(3) . .
C25A C26A H26A 118.3 . .
C21A C26A H26A 118.3 . .
C36A C31A C32A 114.9(3) . .
C36A C31A B1A 121.2(3) . .
C32A C31A B1A 123.8(3) . .
C33A C32A C31A 122.8(4) . .
C33A C32A H32A 118.6 . .
C31A C32A H32A 118.6 . .
C34A C33A C32A 120.3(4) . .
C34A C33A H33A 119.9 . .
C32A C33A H33A 119.9 . .
C33A C34A C35A 119.1(3) . .
C33A C34A H34A 120.4 . .
C35A C34A H34A 120.4 . .
C34A C35A C36A 120.2(4) . .
C34A C35A H35A 119.9 . .
C36A C35A H35A 119.9 . .
C35A C36A C31A 122.6(4) . .
C35A C36A H36A 118.7 . .
C31A C36A H36A 118.7 . .
C46A C41A C42A 115.1(3) . .
C46A C41A B1A 121.5(3) . .
C42A C41A B1A 123.1(3) . .
C43A C42A C41A 122.6(3) . .
C43A C42A H42A 118.7 . .
C41A C42A H42A 118.7 . .
C44A C43A C42A 120.1(3) . .
C44A C43A H43A 119.9 . .
C42A C43A H43A 119.9 . .
C43A C44A C45A 119.3(3) . .
C43A C44A H44A 120.4 . .
C45A C44A H44A 120.4 . .
C44A C45A C46A 119.8(3) . .
C44A C45A H45A 120.1 . .
C46A C45A H45A 120.1 . .
C45A C46A C41A 123.0(3) . .
C45A C46A H46A 118.5 . .
C41A C46A H46A 118.5 . .
C2E C1E C2E 80.1(15) . 3_666
C2E C1E O1E 138.1(15) . .
C2E C1E O1E 61.2(9) 3_666 .
C2E C1E C1E 44.2(10) . 3_666
C2E C1E C1E 35.9(7) 3_666 3_666
O1E C1E C1E 95.8(11) . 3_666
C1E C2E C1E 99.9(15) . 3_666
C1E C2E C2E 55.9(10) . 3_666
C1E C2E C2E 44.0(8) 3_666 3_666
C1E C2E O1E 161.7(13) . 3_666
C1E C2E O1E 71.5(11) 3_666 3_666
C2E C2E O1E 113.7(15) 3_666 3_666
C2E O1E C1E 47.4(6) 3_666 .

loop_
_geom_bond_atom_site_label_1
_geom_bond_atom_site_label_2
_geom_bond_distance
_geom_bond_site_symmetry_2
Ru1 P1 2.2889(9) .
Ru1 P4 2.3592(9) .
Ru1 P2 2.3755(8) .
Ru1 P3 2.4270(8) .
Ru1 H1RU 1.59(3) .
Ru1 H2RU 1.66(6) .
Ru1 H3RU 1.73(4) .
P1 C21 1.822(4) .
P1 C31 1.825(3) .
P1 C11 1.838(3) .
P2 C13 1.843(3) .
P2 C14 1.860(3) .
P2 C17 1.884(4) .
P3 C23 1.845(3) .
P3 C27 1.866(3) .
P3 C24 1.873(3) .
P4 C33 1.843(3) .
P4 C37 1.872(4) .
P4 C34 1.874(3) .
C11 C12 1.532(5) .
C11 H11A 0.9900 .
C11 H11B 0.9900 .
C12 C13 1.529(5) .
C12 H12B 0.9900 .
C12 H12C 0.9900 .
C13 H13B 0.9900 .
C13 H13C 0.9900 .
C14 C15 1.511(5) .
C14 C16 1.530(5) .
C14 H14 1.0000 .
C15 H15B 0.9800 .
C15 H15C 0.9800 .
C15 H15D 0.9800 .
C16 H16B 0.9800 .
C16 H16C 0.9800 .
C16 H16D 0.9800 .
C17 C19 1.502(5) .
C17 C18 1.539(5) .
C17 H17 1.0000 .
C18 H18A 0.9800 .
C18 H18B 0.9800 .
C18 H18C 0.9800 .
C19 H19A 0.9800 .
C19 H19B 0.9800 .
C19 H19C 0.9800 .
C21 C22 1.532(5) .
C21 H21A 0.9900 .
C21 H21B 0.9900 .
C22 C23 1.533(4) .
C22 H22A 0.9900 .
C22 H22B 0.9900 .
C23 H23B 0.9900 .
C23 H23C 0.9900 .
C24 C25 1.529(4) .
C24 C26 1.532(4) .
C24 H24 1.0000 .
C25 H25B 0.9800 .
C25 H25C 0.9800 .
C25 H25D 0.9800 .
C26 H26B 0.9800 .
C26 H26C 0.9800 .
C26 H26D 0.9800 .
C27 C28 1.534(4) .
C27 C29 1.536(4) .
C27 H27 1.0000 .
C28 H28A 0.9800 .
C28 H28B 0.9800 .
C28 H28C 0.9800 .
C29 H29A 0.9800 .
C29 H29B 0.9800 .
C29 H29C 0.9800 .
C31 C32 1.514(5) .
C31 H31A 0.9900 .
C31 H31B 0.9900 .
C32 C33 1.527(5) .
C32 H32B 0.9900 .
C32 H32C 0.9900 .
C33 H33B 0.9900 .
C33 H33C 0.9900 .
C34 C35 1.532(5) .
C34 C36 1.532(5) .
C34 H34 1.0000 .
C35 H35B 0.9800 .
C35 H35C 0.9800 .
C35 H35D 0.9800 .
C36 H36B 0.9800 .
C36 H36C 0.9800 .
C36 H36D 0.9800 .
C37 C39 1.522(5) .
C37 C38 1.532(5) .
C37 H37 1.0000 .
C38 H38A 0.9800 .
C38 H38B 0.9800 .
C38 H38C 0.9800 .
C39 H39A 0.9800 .
C39 H39B 0.9800 .
C39 H39C 0.9800 .
B1A C41A 1.641(5) .
B1A C11A 1.643(5) .
B1A C31A 1.643(5) .
B1A C21A 1.656(5) .
C11A C16A 1.394(5) .
C11A C12A 1.404(5) .
C12A C13A 1.396(5) .
C12A H12A 0.9500 .
C13A C14A 1.380(5) .
C13A H13A 0.9500 .
C14A C15A 1.374(5) .
C14A H14A 0.9500 .
C15A C16A 1.389(5) .
C15A H15A 0.9500 .
C16A H16A 0.9500 .
C21A C22A 1.394(4) .
C21A C26A 1.398(4) .
C22A C23A 1.394(4) .
C22A H22C 0.9500 .
C23A C24A 1.380(5) .
C23A H23A 0.9500 .
C24A C25A 1.379(5) .
C24A H24A 0.9500 .
C25A C26A 1.383(5) .
C25A H25A 0.9500 .
C26A H26A 0.9500 .
C31A C36A 1.398(5) .
C31A C32A 1.398(5) .
C32A C33A 1.398(5) .
C32A H32A 0.9500 .
C33A C34A 1.365(6) .
C33A H33A 0.9500 .
C34A C35A 1.379(6) .
C34A H34A 0.9500 .
C35A C36A 1.397(5) .
C35A H35A 0.9500 .
C36A H36A 0.9500 .
C41A C46A 1.397(5) .
C41A C42A 1.406(5) .
C42A C43A 1.391(5) .
C42A H42A 0.9500 .
C43A C44A 1.379(5) .
C43A H43A 0.9500 .
C44A C45A 1.386(5) .
C44A H44A 0.9500 .
C45A C46A 1.391(5) .
C45A H45A 0.9500 .
C46A H46A 0.9500 .
C1E C2E 1.018(13) .
C1E C2E 1.213(14) 3_666
C1E O1E 1.563(15) .
C1E C1E 1.71(2) 3_666
C2E C1E 1.213(14) 3_666
C2E C2E 1.44(2) 3_666
C2E O1E 1.445(14) 3_666
O1E C2E 1.445(14) 3_666

loop_
_geom_torsion_atom_site_label_1
_geom_torsion_atom_site_label_2
_geom_torsion_atom_site_label_3
_geom_torsion_atom_site_label_4
_geom_torsion
_geom_torsion_site_symmetry_1
_geom_torsion_site_symmetry_4
P4 Ru1 P1 C21 137.29(14) . .
P2 Ru1 P1 C21 -73.83(14) . .
P3 Ru1 P1 C21 30.76(14) . .
P4 Ru1 P1 C31 16.08(14) . .
P2 Ru1 P1 C31 164.96(14) . .
P3 Ru1 P1 C31 -90.45(14) . .
P4 Ru1 P1 C11 -103.45(15) . .
P2 Ru1 P1 C11 45.43(15) . .
P3 Ru1 P1 C11 150.02(15) . .
P1 Ru1 P2 C13 -47.16(13) . .
P4 Ru1 P2 C13 48.31(14) . .
P3 Ru1 P2 C13 -139.37(13) . .
P1 Ru1 P2 C14 -157.60(12) . .
P4 Ru1 P2 C14 -62.13(13) . .
P3 Ru1 P2 C14 110.19(12) . .
P1 Ru1 P2 C17 69.71(15) . .
P4 Ru1 P2 C17 165.18(15) . .
P3 Ru1 P2 C17 -22.50(15) . .
P1 Ru1 P3 C23 -22.82(12) . .
P4 Ru1 P3 C23 -117.22(12) . .
P2 Ru1 P3 C23 66.92(12) . .
P1 Ru1 P3 C27 98.97(12) . .
P4 Ru1 P3 C27 4.57(13) . .
P2 Ru1 P3 C27 -171.29(12) . .
P1 Ru1 P3 C24 -140.44(11) . .
P4 Ru1 P3 C24 125.16(11) . .
P2 Ru1 P3 C24 -50.71(11) . .
P1 Ru1 P4 C33 -9.84(14) . .
P2 Ru1 P4 C33 -104.08(14) . .
P3 Ru1 P4 C33 83.66(14) . .
P1 Ru1 P4 C37 107.85(14) . .
P2 Ru1 P4 C37 13.61(15) . .
P3 Ru1 P4 C37 -158.65(13) . .
P1 Ru1 P4 C34 -130.53(14) . .
P2 Ru1 P4 C34 135.23(14) . .
P3 Ru1 P4 C34 -37.03(14) . .
C21 P1 C11 C12 68.7(3) . .
C31 P1 C11 C12 172.4(3) . .
Ru1 P1 C11 C12 -58.1(3) . .
P1 C11 C12 C13 64.6(4) . .
C11 C12 C13 P2 -71.5(4) . .
C14 P2 C13 C12 -175.1(3) . .
C17 P2 C13 C12 -70.8(3) . .
Ru1 P2 C13 C12 66.3(3) . .
C13 P2 C14 C15 -65.5(3) . .
C17 P2 C14 C15 -164.4(3) . .
Ru1 P2 C14 C15 50.5(3) . .
C13 P2 C14 C16 167.2(3) . .
C17 P2 C14 C16 68.3(3) . .
Ru1 P2 C14 C16 -76.8(3) . .
C13 P2 C17 C19 164.0(3) . .
C14 P2 C17 C19 -94.0(3) . .
Ru1 P2 C17 C19 41.9(3) . .
C13 P2 C17 C18 -65.8(3) . .
C14 P2 C17 C18 36.2(3) . .
Ru1 P2 C17 C18 172.1(2) . .
C31 P1 C21 C22 70.0(3) . .
C11 P1 C21 C22 173.2(2) . .
Ru1 P1 C21 C22 -60.6(3) . .
P1 C21 C22 C23 76.8(4) . .
C21 C22 C23 P3 -66.4(4) . .
C27 P3 C23 C22 -89.3(3) . .
C24 P3 C23 C22 162.9(3) . .
Ru1 P3 C23 C22 41.1(3) . .
C23 P3 C24 C25 157.2(2) . .
C27 P3 C24 C25 51.6(3) . .
Ru1 P3 C24 C25 -77.2(2) . .
C23 P3 C24 C26 26.3(3) . .
C27 P3 C24 C26 -79.4(3) . .
Ru1 P3 C24 C26 151.9(2) . .
C23 P3 C27 C28 -62.3(3) . .
C24 P3 C27 C28 44.6(3) . .
Ru1 P3 C27 C28 168.6(2) . .
C23 P3 C27 C29 62.4(3) . .
C24 P3 C27 C29 169.3(2) . .
Ru1 P3 C27 C29 -66.7(3) . .
C21 P1 C31 C32 -177.0(3) . .
C11 P1 C31 C32 78.4(3) . .
Ru1 P1 C31 C32 -48.4(3) . .
P1 C31 C32 C33 75.6(4) . .
C31 C32 C33 P4 -68.0(4) . .
C37 P4 C33 C32 -91.4(3) . .
C34 P4 C33 C32 164.5(3) . .
Ru1 P4 C33 C32 33.9(3) . .
C33 P4 C34 C35 -173.4(3) . .
C37 P4 C34 C35 84.4(3) . .
Ru1 P4 C34 C35 -43.2(3) . .
C33 P4 C34 C36 58.8(3) . .
C37 P4 C34 C36 -43.4(3) . .
Ru1 P4 C34 C36 -171.0(2) . .
C33 P4 C37 C39 63.4(3) . .
C34 P4 C37 C39 164.8(3) . .
Ru1 P4 C37 C39 -64.6(3) . .
C33 P4 C37 C38 -169.9(3) . .
C34 P4 C37 C38 -68.4(3) . .
Ru1 P4 C37 C38 62.2(3) . .
C41A B1A C11A C16A 151.6(3) . .
C31A B1A C11A C16A -86.8(4) . .
C21A B1A C11A C16A 35.8(4) . .
C41A B1A C11A C12A -35.3(4) . .
C31A B1A C11A C12A 86.3(3) . .
C21A B1A C11A C12A -151.1(3) . .
C16A C11A C12A C13A -1.0(5) . .
B1A C11A C12A C13A -174.6(3) . .
C11A C12A C13A C14A 0.0(5) . .
C12A C13A C14A C15A 0.8(5) . .
C13A C14A C15A C16A -0.5(5) . .
C14A C15A C16A C11A -0.5(5) . .
C12A C11A C16A C15A 1.2(5) . .
B1A C11A C16A C15A 174.7(3) . .
C41A B1A C21A C22A -90.3(3) . .
C11A B1A C21A C22A 31.0(4) . .
C31A B1A C21A C22A 149.7(3) . .
C41A B1A C21A C26A 81.4(3) . .
C11A B1A C21A C26A -157.4(3) . .
C31A B1A C21A C26A -38.6(4) . .
C26A C21A C22A C23A 0.4(5) . .
B1A C21A C22A C23A 172.5(3) . .
C21A C22A C23A C24A -0.7(5) . .
C22A C23A C24A C25A 0.5(5) . .
C23A C24A C25A C26A 0.0(5) . .
C24A C25A C26A C21A -0.4(5) . .
C22A C21A C26A C25A 0.2(5) . .
B1A C21A C26A C25A -172.2(3) . .
C41A B1A C31A C36A 40.6(4) . .
C11A B1A C31A C36A -81.5(4) . .
C21A B1A C31A C36A 155.4(3) . .
C41A B1A C31A C32A -143.1(3) . .
C11A B1A C31A C32A 94.8(3) . .
C21A B1A C31A C32A -28.2(4) . .
C36A C31A C32A C33A -2.8(5) . .
B1A C31A C32A C33A -179.4(3) . .
C31A C32A C33A C34A 0.7(5) . .
C32A C33A C34A C35A 1.9(5) . .
C33A C34A C35A C36A -2.3(6) . .
C34A C35A C36A C31A 0.1(6) . .
C32A C31A C36A C35A 2.4(5) . .
B1A C31A C36A C35A 179.1(3) . .
C11A B1A C41A C46A -38.9(4) . .
C31A B1A C41A C46A -157.0(3) . .
C21A B1A C41A C46A 82.6(3) . .
C11A B1A C41A C42A 147.5(3) . .
C31A B1A C41A C42A 29.4(4) . .
C21A B1A C41A C42A -91.0(3) . .
C46A C41A C42A C43A 1.5(5) . .
B1A C41A C42A C43A 175.4(3) . .
C41A C42A C43A C44A -0.3(5) . .
C42A C43A C44A C45A -0.7(5) . .
C43A C44A C45A C46A 0.5(5) . .
C44A C45A C46A C41A 0.7(5) . .
C42A C41A C46A C45A -1.7(5) . .
B1A C41A C46A C45A -175.7(3) . .
C2E C1E C2E C1E 0.000(2) 3_666 3_666
O1E C1E C2E C1E 22.1(17) . 3_666
O1E C1E C2E C2E 22.1(17) . 3_666
C1E C1E C2E C2E 0.000(3) 3_666 3_666
C2E C1E C2E O1E 60(5) 3_666 3_666
O1E C1E C2E O1E 82(5) . 3_666
C1E C1E C2E O1E 60(5) 3_666 3_666
C2E C1E O1E C2E -25.0(19) . 3_666
C1E C1E O1E C2E -9.7(7) 3_666 3_666
